data_1566092
loop_
_publ_author_name
'Jackl, Moritz K.'
'Seo, Hyeonglim'
'Karges, Johannes'
'Kalaj, Mark'
'Cohen, Seth M.'

_publ_section_title
;
 Salicylate Metal-Binding Isosteres as Fragments for Metalloenzyme
 Inhibition
;
_journal_name_full 'Chemical Science'
_journal_paper_doi 10.1039/D1SC06011B
_journal_year 2022
_chemical_formula_moiety 'C40 H35 B N8 O Zn'
_chemical_formula_sum 'C40 H35 B N8 O Zn'
_chemical_formula_weight 719.94
_space_group_crystal_system monoclinic
_space_group_IT_number 14
_space_group_name_Hall '-P 2yn'
_space_group_name_H-M_alt 'P 1 21/n 1'
_atom_sites_solution_hydrogens geom
_audit_block_doi 10.5517/ccdc.csd.cc292q8d
_audit_creation_date 2021-10-22
_audit_creation_method
;
Olex2 1.3-alpha
(compiled 2020.11.12 svn.r5f609507 for OlexSys, GUI svn.r6272)
;
_audit_update_record
;
2021-10-22 deposited with the CCDC.	2022-01-13 downloaded from the CCDC.
;
_cell_angle_alpha 90
_cell_angle_beta 96.516(2)
_cell_angle_gamma 90
_cell_formula_units_Z 4
_cell_length_a 11.4421(7)
_cell_length_b 22.4577(12)
_cell_length_c 13.4441(9)
_cell_measurement_reflns_used 7510
_cell_measurement_temperature 273.15
_cell_measurement_theta_max 25.96
_cell_measurement_theta_min 2.40
_cell_volume 3432.3(4)
_computing_cell_refinement 'SAINT V8.40A (Bruker, 2019)'
_computing_data_reduction 'SAINT V8.40A (Bruker, 2019)'
_computing_molecular_graphics 'Olex2 1.3-alpha (Dolomanov et al., 2009)'
_computing_publication_material 'Olex2 1.3-alpha (Dolomanov et al., 2009)'
_computing_structure_refinement 'SHELXL 2018/3 (Sheldrick, 2015)'
_computing_structure_solution 'SHELXT 2014/5 (Sheldrick, 2014)'
_diffrn_ambient_temperature 273.15
_diffrn_detector_area_resol_mean 7.9
_diffrn_detector_type 'CCD area detector'
_diffrn_measured_fraction_theta_full 0.999
_diffrn_measured_fraction_theta_max 0.998
_diffrn_measurement_device 'three-circle diffractometer'
_diffrn_measurement_device_type 'Bruker SMART APEX2 area detector'
_diffrn_measurement_method '\w and \f scans'
_diffrn_radiation_type MoK\a
_diffrn_radiation_wavelength 0.71073
_diffrn_reflns_av_R_equivalents 0.1286
_diffrn_reflns_av_unetI/netI 0.0706
_diffrn_reflns_Laue_measured_fraction_full 0.999
_diffrn_reflns_Laue_measured_fraction_max 0.998
_diffrn_reflns_limit_h_max 14
_diffrn_reflns_limit_h_min -14
_diffrn_reflns_limit_k_max 27
_diffrn_reflns_limit_k_min -27
_diffrn_reflns_limit_l_max 16
_diffrn_reflns_limit_l_min -16
_diffrn_reflns_number 51774
_diffrn_reflns_point_group_measured_fraction_full 0.999
_diffrn_reflns_point_group_measured_fraction_max 0.998
_diffrn_reflns_theta_full 25.242
_diffrn_reflns_theta_max 26.148
_diffrn_reflns_theta_min 2.217
_exptl_absorpt_coefficient_mu 0.762
_exptl_absorpt_correction_T_max 0.7453
_exptl_absorpt_correction_T_min 0.3580
_exptl_absorpt_correction_type multi-scan
_exptl_absorpt_process_details
;
SADABS-2016/2 (Bruker,2016/2) was used for absorption correction.
wR2(int) was 0.1634 before and 0.0908 after correction.
The Ratio of minimum to maximum transmission is 0.4803.
The \l/2 correction factor is Not present.
;
_exptl_crystal_colour 'clear light yellow'
_exptl_crystal_colour_lustre clear
_exptl_crystal_colour_modifier light
_exptl_crystal_colour_primary yellow
_exptl_crystal_density_diffrn 1.393
_exptl_crystal_description block
_exptl_crystal_F_000 1496
_exptl_crystal_size_max 0.1
_exptl_crystal_size_mid 0.1
_exptl_crystal_size_min 0.1
_refine_diff_density_max 0.419
_refine_diff_density_min -0.761
_refine_diff_density_rms 0.068
_refine_ls_extinction_method none
_refine_ls_goodness_of_fit_ref 1.038
_refine_ls_hydrogen_treatment constr
_refine_ls_matrix_type full
_refine_ls_number_parameters 463
_refine_ls_number_reflns 6846
_refine_ls_number_restraints 0
_refine_ls_restrained_S_all 1.038
_refine_ls_R_factor_all 0.0608
_refine_ls_R_factor_gt 0.0409
_refine_ls_shift/su_max 0.001
_refine_ls_shift/su_mean 0.000
_refine_ls_structure_factor_coef Fsqd
_refine_ls_weighting_details 'w=1/[\s^2^(Fo^2^)+(0.0214P)^2^+1.6198P] where P=(Fo^2^+2Fc^2^)/3'
_refine_ls_weighting_scheme calc
_refine_ls_wR_factor_gt 0.0878
_refine_ls_wR_factor_ref 0.0954
_reflns_Friedel_coverage 0.000
_reflns_number_gt 5399
_reflns_number_total 6846
_reflns_threshold_expression 'I > 2\s(I)'
_cod_data_source_file d1sc06011b4.cif
_cod_data_source_block mkj332mono_a
_cod_database_code 1566092
_shelx_shelxl_version_number 2018/3
_shelx_space_group_comment
;
The symmetry employed for this shelxl refinement is uniquely defined
by the following loop, which should always be used as a source of
symmetry information in preference to the above space-group names.
They are only intended as comments.
;
_shelx_estimated_absorpt_t_max 0.928
_shelx_estimated_absorpt_t_min 0.928
_olex2_refinement_description
;
1. Fixed Uiso
 At 1.2 times of:
  All B(H) groups, All C(H) groups
 At 1.5 times of:
  All C(H,H,H) groups
2.a Ternary CH refined with riding coordinates:
 B1(H1)
2.b Aromatic/amide H refined with riding coordinates:
 C00E(H00E), C00J(H00J), C00K(H00K), C00L(H00L), C00P(H00P), C00S(H00S),
 C00U(H00U), C00V(H00V), C00W(H00W), C00X(H00X), C00Y(H00Y), C00Z(H00Z),
 C010(H010), C011(H011), C012(H012), C013(H013), C015(H015), C016(H016),
 C017(H017), C018(H018), C019(H019), C01A(H01D), C01B(H01E), C01D(H01I),
 C01E(H01J)
2.c Idealised Me refined as rotating group:
 C00G(H00A,H00B,H00C), C014(H01A,H01B,H01C), C01C(H01F,H01G,H01H)
;
_olex2_submission_special_instructions 'No special instructions were received'

loop_
_space_group_symop_operation_xyz
'x, y, z'
'-x+1/2, y+1/2, -z+1/2'
'-x, -y, -z'
'x-1/2, -y-1/2, z-1/2'

loop_
_atom_site_label
_atom_site_type_symbol
_atom_site_fract_x
_atom_site_fract_y
_atom_site_fract_z
_atom_site_U_iso_or_equiv
_atom_site_adp_type
_atom_site_occupancy
_atom_site_site_symmetry_order
_atom_site_calc_flag
_atom_site_refinement_flags_posn
_atom_site_refinement_flags_adp
_atom_site_refinement_flags_occupancy
_atom_site_disorder_assembly
_atom_site_disorder_group
Zn1 Zn 0.70391(2) 0.66421(2) 0.38278(2) 0.01399(9) Uani 1 1 d . . . . .
O1 O 0.81871(14) 0.66814(7) 0.29244(13) 0.0200(4) Uani 1 1 d . . . . .
N7 N 0.66294(16) 0.60271(8) 0.48543(15) 0.0138(4) Uani 1 1 d . . . . .
N8 N 0.54498(16) 0.59398(8) 0.49036(15) 0.0140(4) Uani 1 1 d . . . . .
N4 N 0.47498(16) 0.60062(8) 0.30455(15) 0.0150(4) Uani 1 1 d . . . . .
N6 N 0.45927(17) 0.68908(8) 0.41485(15) 0.0158(4) Uani 1 1 d . . . . .
N5 N 0.55816(17) 0.71690(8) 0.38968(15) 0.0158(4) Uani 1 1 d . . . . .
N3 N 0.58671(16) 0.60116(8) 0.27599(15) 0.0150(4) Uani 1 1 d . . . . .
N2 N 0.82224(17) 0.71600(8) 0.48780(15) 0.0147(4) Uani 1 1 d . . . . .
N1 N 0.99334(18) 0.77349(9) 0.53610(16) 0.0190(5) Uani 1 1 d . . . . .
C17 C 0.5758(2) 0.58059(10) 0.18196(19) 0.0166(5) Uani 1 1 d . . . . .
C27 C 0.5402(2) 0.77556(10) 0.39981(18) 0.0168(5) Uani 1 1 d . . . . .
C36 C 0.8490(2) 0.57412(10) 0.58159(19) 0.0159(5) Uani 1 1 d . . . . .
C38 C 0.6391(2) 0.55067(10) 0.62326(18) 0.0158(5) Uani 1 1 d . . . . .
H00E H 0.655788 0.530112 0.683227 0.019 Uiso 1 1 calc R U . . .
C37 C 0.7196(2) 0.57582(10) 0.56500(18) 0.0142(5) Uani 1 1 d . . . . .
C40 C 0.4119(2) 0.54589(11) 0.60212(19) 0.0187(5) Uani 1 1 d . . . . .
H00A H 0.369605 0.581282 0.615997 0.028 Uiso 1 1 calc R U . . .
H00B H 0.421406 0.521101 0.660656 0.028 Uiso 1 1 calc R U . . .
H00C H 0.368828 0.524570 0.547935 0.028 Uiso 1 1 calc R U . . .
C26 C 0.6315(2) 0.81918(10) 0.38094(19) 0.0172(5) Uani 1 1 d . . . . .
C1 C 0.9028(2) 0.70675(10) 0.28623(19) 0.0174(5) Uani 1 1 d . . . . .
C28 C 0.4298(2) 0.78542(11) 0.43114(19) 0.0204(5) Uani 1 1 d . . . . .
H00J H 0.395970 0.822020 0.442943 0.024 Uiso 1 1 calc R U . . .
C21 C 0.6994(2) 0.81116(11) 0.30209(19) 0.0197(5) Uani 1 1 d . . . . .
H00K H 0.685277 0.778761 0.259312 0.024 Uiso 1 1 calc R U . . .
C4 C 1.0795(2) 0.78974(12) 0.2512(2) 0.0243(6) Uani 1 1 d . . . . .
H00L H 1.136541 0.817591 0.239458 0.029 Uiso 1 1 calc R U . . .
C16 C 0.6762(2) 0.57313(10) 0.1224(2) 0.0188(5) Uani 1 1 d . . . . .
C29 C 0.3811(2) 0.72997(11) 0.44108(19) 0.0192(5) Uani 1 1 d . . . . .
C7 C 0.9216(2) 0.74373(10) 0.46712(18) 0.0147(5) Uani 1 1 d . . . . .
C22 C 0.7874(2) 0.85123(11) 0.2874(2) 0.0220(6) Uani 1 1 d . . . . .
H00P H 0.833668 0.845161 0.235671 0.026 Uiso 1 1 calc R U . . .
C39 C 0.5301(2) 0.56256(10) 0.57377(18) 0.0154(5) Uani 1 1 d . . . . .
C19 C 0.3968(2) 0.58130(10) 0.22879(19) 0.0184(5) Uani 1 1 d . . . . .
C5 C 1.0429(2) 0.78415(11) 0.34426(19) 0.0189(5) Uani 1 1 d . . . . .
H00S H 1.077036 0.808313 0.395771 0.023 Uiso 1 1 calc R U . . .
C6 C 0.9555(2) 0.74317(10) 0.36498(19) 0.0161(5) Uani 1 1 d . . . . .
C18 C 0.4581(2) 0.56746(11) 0.1495(2) 0.0207(5) Uani 1 1 d . . . . .
H00U H 0.427645 0.552523 0.087409 0.025 Uiso 1 1 calc R U . . .
C25 C 0.6525(2) 0.86836(10) 0.44263(19) 0.0207(6) Uani 1 1 d . . . . .
H00V H 0.607579 0.874130 0.495322 0.025 Uiso 1 1 calc R U . . .
C15 C 0.6557(2) 0.57828(11) 0.0185(2) 0.0233(6) Uani 1 1 d . . . . .
H00W H 0.580619 0.587237 -0.011709 0.028 Uiso 1 1 calc R U . . .
C10 C 0.7960(2) 0.71962(10) 0.58205(18) 0.0180(5) Uani 1 1 d . . . . .
H00X H 0.728507 0.700520 0.598053 0.022 Uiso 1 1 calc R U . . .
C31 C 0.9167(2) 0.57761(10) 0.5020(2) 0.0208(5) Uani 1 1 d . . . . .
H00Y H 0.879851 0.581400 0.436962 0.025 Uiso 1 1 calc R U . . .
C8 C 0.9635(2) 0.77635(11) 0.6286(2) 0.0234(6) Uani 1 1 d . . . . .
H00Z H 1.012160 0.797022 0.676900 0.028 Uiso 1 1 calc R U . . .
C23 C 0.8071(2) 0.90018(11) 0.3490(2) 0.0241(6) Uani 1 1 d . . . . .
H010 H 0.865843 0.927270 0.338295 0.029 Uiso 1 1 calc R U . . .
C11 C 0.7892(2) 0.55985(10) 0.1662(2) 0.0210(6) Uani 1 1 d . . . . .
H011 H 0.804255 0.556085 0.235390 0.025 Uiso 1 1 calc R U . . .
C35 C 0.9060(2) 0.56787(11) 0.6779(2) 0.0227(6) Uani 1 1 d . . . . .
H012 H 0.861982 0.565068 0.731781 0.027 Uiso 1 1 calc R U . . .
C9 C 0.8630(2) 0.74983(11) 0.6560(2) 0.0216(6) Uani 1 1 d . . . . .
H013 H 0.842202 0.752407 0.720799 0.026 Uiso 1 1 calc R U . . .
C30 C 0.2674(2) 0.71283(12) 0.4773(2) 0.0267(6) Uani 1 1 d . . . . .
H01A H 0.219168 0.692544 0.424829 0.040 Uiso 1 1 calc R U . . .
H01B H 0.227539 0.747957 0.496199 0.040 Uiso 1 1 calc R U . . .
H01C H 0.282365 0.686962 0.534154 0.040 Uiso 1 1 calc R U . . .
C24 C 0.7393(2) 0.90896(11) 0.4268(2) 0.0258(6) Uani 1 1 d . . . . .
H015 H 0.752066 0.942050 0.468161 0.031 Uiso 1 1 calc R U . . .
C2 C 0.9443(2) 0.71270(12) 0.1922(2) 0.0248(6) Uani 1 1 d . . . . .
H016 H 0.912632 0.688417 0.139927 0.030 Uiso 1 1 calc R U . . .
C13 C 0.8588(3) 0.55719(11) 0.0039(2) 0.0297(7) Uani 1 1 d . . . . .
H017 H 0.919853 0.551867 -0.035307 0.036 Uiso 1 1 calc R U . . .
C32 C 1.0379(2) 0.57551(12) 0.5185(2) 0.0290(7) Uani 1 1 d . . . . .
H018 H 1.082461 0.578233 0.464997 0.035 Uiso 1 1 calc R U . . .
C14 C 0.7472(3) 0.57006(11) -0.0401(2) 0.0294(7) Uani 1 1 d . . . . .
H019 H 0.732755 0.573281 -0.109373 0.035 Uiso 1 1 calc R U . . .
C12 C 0.8794(2) 0.55224(11) 0.1066(2) 0.0274(6) Uani 1 1 d . . . . .
H01D H 0.954942 0.543674 0.136390 0.033 Uiso 1 1 calc R U . . .
C3 C 1.0298(2) 0.75293(12) 0.1746(2) 0.0295(7) Uani 1 1 d . . . . .
H01E H 1.054549 0.755615 0.111241 0.035 Uiso 1 1 calc R U . . .
C20 C 0.2663(2) 0.58081(12) 0.2330(2) 0.0248(6) Uani 1 1 d . . . . .
H01F H 0.249445 0.562250 0.294145 0.037 Uiso 1 1 calc R U . . .
H01G H 0.228683 0.558905 0.176998 0.037 Uiso 1 1 calc R U . . .
H01H H 0.237334 0.620960 0.230732 0.037 Uiso 1 1 calc R U . . .
C34 C 1.0271(2) 0.56578(12) 0.6946(2) 0.0295(6) Uani 1 1 d . . . . .
H01I H 1.064450 0.561959 0.759396 0.035 Uiso 1 1 calc R U . . .
C33 C 1.0925(2) 0.56938(12) 0.6146(2) 0.0327(7) Uani 1 1 d . . . . .
H01J H 1.174184 0.567644 0.625726 0.039 Uiso 1 1 calc R U . . .
B1 B 0.4518(2) 0.62063(11) 0.4103(2) 0.0146(6) Uani 1 1 d . . . . .
H1 H 0.373115 0.607732 0.423344 0.018 Uiso 1 1 calc R U . . .

loop_
_atom_site_aniso_label
_atom_site_aniso_U_11
_atom_site_aniso_U_22
_atom_site_aniso_U_33
_atom_site_aniso_U_23
_atom_site_aniso_U_13
_atom_site_aniso_U_12
Zn1 0.01497(15) 0.01457(14) 0.01302(16) 0.00269(11) 0.00416(10) -0.00034(11)
O1 0.0238(9) 0.0214(9) 0.0160(10) -0.0066(7) 0.0076(7) -0.0099(7)
N7 0.0116(10) 0.0152(9) 0.0150(11) 0.0012(8) 0.0030(8) -0.0001(7)
N8 0.0125(10) 0.0153(9) 0.0146(11) 0.0007(8) 0.0030(8) -0.0012(8)
N4 0.0149(10) 0.0150(10) 0.0153(11) 0.0014(8) 0.0026(8) -0.0005(8)
N6 0.0119(10) 0.0181(10) 0.0179(12) 0.0013(8) 0.0035(8) 0.0000(8)
N5 0.0175(11) 0.0140(10) 0.0162(12) 0.0018(8) 0.0030(8) 0.0009(8)
N3 0.0130(10) 0.0145(10) 0.0178(12) 0.0015(8) 0.0033(8) -0.0007(8)
N2 0.0173(10) 0.0148(10) 0.0127(11) -0.0008(8) 0.0040(8) 0.0007(8)
N1 0.0214(11) 0.0189(10) 0.0166(12) -0.0028(9) 0.0023(9) -0.0037(8)
C17 0.0214(13) 0.0128(11) 0.0158(14) 0.0018(10) 0.0030(10) -0.0012(9)
C27 0.0231(13) 0.0170(12) 0.0102(13) 0.0012(10) 0.0017(10) 0.0032(10)
C36 0.0167(12) 0.0134(11) 0.0173(14) -0.0004(10) 0.0004(10) -0.0009(9)
C38 0.0218(13) 0.0149(11) 0.0109(13) 0.0029(9) 0.0023(10) 0.0000(9)
C37 0.0168(12) 0.0131(11) 0.0126(13) -0.0011(9) 0.0020(10) -0.0010(9)
C40 0.0192(13) 0.0198(12) 0.0183(14) 0.0001(10) 0.0077(10) -0.0020(10)
C26 0.0212(13) 0.0136(11) 0.0165(14) 0.0037(10) 0.0005(10) 0.0036(9)
C1 0.0181(13) 0.0189(12) 0.0160(14) -0.0005(10) 0.0050(10) -0.0005(10)
C28 0.0242(14) 0.0196(12) 0.0177(14) 0.0017(10) 0.0037(11) 0.0075(10)
C21 0.0271(14) 0.0148(11) 0.0167(14) 0.0026(10) 0.0006(11) 0.0013(10)
C4 0.0254(14) 0.0296(14) 0.0193(15) 0.0016(11) 0.0084(11) -0.0110(11)
C16 0.0240(14) 0.0119(11) 0.0213(15) -0.0009(10) 0.0055(11) -0.0014(10)
C29 0.0191(13) 0.0217(12) 0.0166(14) 0.0027(10) 0.0020(10) 0.0075(10)
C7 0.0176(12) 0.0117(11) 0.0151(13) 0.0006(9) 0.0032(10) 0.0028(9)
C22 0.0243(14) 0.0204(13) 0.0214(15) 0.0088(11) 0.0036(11) 0.0022(10)
C39 0.0192(12) 0.0128(11) 0.0153(13) -0.0021(10) 0.0074(10) -0.0010(9)
C19 0.0182(13) 0.0184(12) 0.0175(14) 0.0026(10) -0.0031(10) -0.0019(10)
C5 0.0193(13) 0.0201(12) 0.0170(14) -0.0017(10) 0.0014(10) -0.0022(10)
C6 0.0177(12) 0.0168(12) 0.0146(13) 0.0003(10) 0.0051(10) 0.0007(9)
C18 0.0255(14) 0.0211(12) 0.0152(14) 0.0000(10) 0.0008(11) -0.0035(10)
C25 0.0281(14) 0.0180(12) 0.0158(14) 0.0012(10) 0.0012(11) 0.0053(10)
C15 0.0313(15) 0.0198(13) 0.0198(15) 0.0005(11) 0.0068(12) -0.0011(11)
C10 0.0220(13) 0.0176(12) 0.0158(14) -0.0005(10) 0.0081(10) -0.0007(10)
C31 0.0231(13) 0.0202(12) 0.0190(14) 0.0012(10) 0.0022(11) 0.0022(10)
C8 0.0325(15) 0.0220(13) 0.0155(14) -0.0041(11) 0.0024(11) -0.0027(11)
C23 0.0229(14) 0.0186(12) 0.0288(16) 0.0101(11) -0.0057(12) -0.0017(10)
C11 0.0253(14) 0.0171(12) 0.0208(15) -0.0051(10) 0.0037(11) -0.0011(10)
C35 0.0226(14) 0.0221(13) 0.0232(15) 0.0001(11) 0.0014(11) -0.0010(10)
C9 0.0310(15) 0.0221(13) 0.0129(14) -0.0010(10) 0.0079(11) -0.0020(11)
C30 0.0231(14) 0.0267(14) 0.0323(17) 0.0049(12) 0.0113(12) 0.0075(11)
C24 0.0301(15) 0.0186(13) 0.0258(16) 0.0000(11) -0.0097(12) 0.0007(11)
C2 0.0306(15) 0.0301(14) 0.0148(14) -0.0073(11) 0.0075(11) -0.0096(11)
C13 0.0351(17) 0.0204(13) 0.0374(19) -0.0050(12) 0.0212(14) -0.0047(12)
C32 0.0200(14) 0.0302(15) 0.0384(19) -0.0046(13) 0.0097(13) -0.0003(11)
C14 0.0451(18) 0.0230(13) 0.0230(16) 0.0011(12) 0.0168(13) -0.0041(12)
C12 0.0247(14) 0.0200(13) 0.0392(19) -0.0087(12) 0.0107(13) -0.0014(11)
C3 0.0355(16) 0.0393(16) 0.0163(15) -0.0041(12) 0.0136(12) -0.0131(13)
C20 0.0181(14) 0.0296(14) 0.0252(16) 0.0018(12) -0.0037(11) -0.0008(11)
C34 0.0242(15) 0.0306(15) 0.0312(18) -0.0057(13) -0.0081(12) 0.0026(11)
C33 0.0152(14) 0.0312(15) 0.051(2) -0.0100(14) -0.0003(13) 0.0010(11)
B1 0.0138(13) 0.0156(13) 0.0149(15) 0.0027(11) 0.0030(11) -0.0008(10)

loop_
_atom_type_symbol
_atom_type_description
_atom_type_scat_dispersion_real
_atom_type_scat_dispersion_imag
_atom_type_scat_source
C C 0.0033 0.0016 'International Tables Vol C Tables 4.2.6.8 and 6.1.1.4'
H H 0.0000 0.0000 'International Tables Vol C Tables 4.2.6.8 and 6.1.1.4'
B B 0.0013 0.0007 'International Tables Vol C Tables 4.2.6.8 and 6.1.1.4'
N N 0.0061 0.0033 'International Tables Vol C Tables 4.2.6.8 and 6.1.1.4'
O O 0.0106 0.0060 'International Tables Vol C Tables 4.2.6.8 and 6.1.1.4'
Zn Zn 0.2839 1.4301 'International Tables Vol C Tables 4.2.6.8 and 6.1.1.4'

loop_
_geom_angle_atom_site_label_1
_geom_angle_atom_site_label_2
_geom_angle_atom_site_label_3
_geom_angle
_geom_angle_site_symmetry_1
_geom_angle_site_symmetry_3
_geom_angle_publ_flag
O1 Zn1 N7 134.01(7) . . ?
O1 Zn1 N5 128.97(8) . . ?
O1 Zn1 N3 91.48(7) . . ?
O1 Zn1 N2 88.02(7) . . ?
N7 Zn1 N5 96.26(7) . . ?
N7 Zn1 N3 81.10(7) . . ?
N7 Zn1 N2 95.53(8) . . ?
N5 Zn1 N3 87.97(7) . . ?
N5 Zn1 N2 96.39(7) . . ?
N2 Zn1 N3 174.79(7) . . ?
C1 O1 Zn1 130.05(15) . . ?
N8 N7 Zn1 115.54(14) . . ?
C37 N7 Zn1 136.12(16) . . ?
C37 N7 N8 106.76(18) . . ?
N7 N8 B1 121.00(18) . . ?
C39 N8 N7 109.38(19) . . ?
C39 N8 B1 129.56(19) . . ?
N3 N4 B1 121.13(19) . . ?
C19 N4 N3 110.5(2) . . ?
C19 N4 B1 128.4(2) . . ?
N5 N6 B1 119.33(18) . . ?
C29 N6 N5 110.07(19) . . ?
C29 N6 B1 130.6(2) . . ?
N6 N5 Zn1 116.51(14) . . ?
C27 N5 Zn1 134.71(16) . . ?
C27 N5 N6 106.42(19) . . ?
N4 N3 Zn1 108.75(14) . . ?
C17 N3 Zn1 141.02(15) . . ?
C17 N3 N4 105.69(19) . . ?
C7 N2 Zn1 125.99(16) . . ?
C10 N2 Zn1 117.18(16) . . ?
C10 N2 C7 116.8(2) . . ?
C8 N1 C7 117.9(2) . . ?
N3 C17 C16 123.7(2) . . ?
N3 C17 C18 110.5(2) . . ?
C18 C17 C16 125.8(2) . . ?
N5 C27 C26 121.0(2) . . ?
N5 C27 C28 109.9(2) . . ?
C28 C27 C26 129.1(2) . . ?
C31 C36 C37 121.3(2) . . ?
C35 C36 C37 120.1(2) . . ?
C35 C36 C31 118.6(2) . . ?
C37 C38 H00E 127.1 . . ?
C39 C38 H00E 127.1 . . ?
C39 C38 C37 105.7(2) . . ?
N7 C37 C36 121.6(2) . . ?
N7 C37 C38 110.0(2) . . ?
C38 C37 C36 128.4(2) . . ?
H00A C40 H00B 109.5 . . ?
H00A C40 H00C 109.5 . . ?
H00B C40 H00C 109.5 . . ?
C39 C40 H00A 109.5 . . ?
C39 C40 H00B 109.5 . . ?
C39 C40 H00C 109.5 . . ?
C21 C26 C27 120.7(2) . . ?
C25 C26 C27 120.3(2) . . ?
C25 C26 C21 119.0(2) . . ?
O1 C1 C6 126.2(2) . . ?
O1 C1 C2 116.6(2) . . ?
C2 C1 C6 117.3(2) . . ?
C27 C28 H00J 127.0 . . ?
C29 C28 C27 106.0(2) . . ?
C29 C28 H00J 127.0 . . ?
C26 C21 H00K 119.9 . . ?
C22 C21 C26 120.2(2) . . ?
C22 C21 H00K 119.9 . . ?
C5 C4 H00L 120.7 . . ?
C5 C4 C3 118.7(2) . . ?
C3 C4 H00L 120.7 . . ?
C15 C16 C17 118.6(2) . . ?
C11 C16 C17 122.3(2) . . ?
C11 C16 C15 119.0(2) . . ?
N6 C29 C28 107.5(2) . . ?
N6 C29 C30 122.4(2) . . ?
C28 C29 C30 130.0(2) . . ?
N2 C7 C6 120.4(2) . . ?
N1 C7 N2 123.3(2) . . ?
N1 C7 C6 116.3(2) . . ?
C21 C22 H00P 119.8 . . ?
C23 C22 C21 120.3(3) . . ?
C23 C22 H00P 119.8 . . ?
N8 C39 C38 108.1(2) . . ?
N8 C39 C40 123.1(2) . . ?
C38 C39 C40 128.8(2) . . ?
N4 C19 C18 107.7(2) . . ?
N4 C19 C20 123.5(2) . . ?
C18 C19 C20 128.7(2) . . ?
C4 C5 H00S 118.7 . . ?
C4 C5 C6 122.5(2) . . ?
C6 C5 H00S 118.7 . . ?
C1 C6 C7 124.6(2) . . ?
C5 C6 C1 118.7(2) . . ?
C5 C6 C7 116.6(2) . . ?
C17 C18 H00U 127.2 . . ?
C19 C18 C17 105.6(2) . . ?
C19 C18 H00U 127.2 . . ?
C26 C25 H00V 119.6 . . ?
C24 C25 C26 120.8(2) . . ?
C24 C25 H00V 119.6 . . ?
C16 C15 H00W 119.9 . . ?
C14 C15 C16 120.3(3) . . ?
C14 C15 H00W 119.9 . . ?
N2 C10 H00X 118.2 . . ?
N2 C10 C9 123.6(2) . . ?
C9 C10 H00X 118.2 . . ?
C36 C31 H00Y 119.7 . . ?
C32 C31 C36 120.7(3) . . ?
C32 C31 H00Y 119.7 . . ?
N1 C8 H00Z 118.7 . . ?
N1 C8 C9 122.6(2) . . ?
C9 C8 H00Z 118.7 . . ?
C22 C23 H010 120.0 . . ?
C22 C23 C24 120.0(2) . . ?
C24 C23 H010 120.0 . . ?
C16 C11 H011 120.1 . . ?
C12 C11 C16 119.9(3) . . ?
C12 C11 H011 120.1 . . ?
C36 C35 H012 119.6 . . ?
C34 C35 C36 120.8(3) . . ?
C34 C35 H012 119.6 . . ?
C10 C9 C8 115.8(2) . . ?
C10 C9 H013 122.1 . . ?
C8 C9 H013 122.1 . . ?
C29 C30 H01A 109.5 . . ?
C29 C30 H01B 109.5 . . ?
C29 C30 H01C 109.5 . . ?
H01A C30 H01B 109.5 . . ?
H01A C30 H01C 109.5 . . ?
H01B C30 H01C 109.5 . . ?
C25 C24 C23 119.8(2) . . ?
C25 C24 H015 120.1 . . ?
C23 C24 H015 120.1 . . ?
C1 C2 H016 118.7 . . ?
C3 C2 C1 122.5(2) . . ?
C3 C2 H016 118.7 . . ?
C14 C13 H017 120.2 . . ?
C14 C13 C12 119.6(2) . . ?
C12 C13 H017 120.2 . . ?
C31 C32 H018 120.1 . . ?
C33 C32 C31 119.7(3) . . ?
C33 C32 H018 120.1 . . ?
C15 C14 H019 119.8 . . ?
C13 C14 C15 120.3(3) . . ?
C13 C14 H019 119.8 . . ?
C11 C12 H01D 119.5 . . ?
C13 C12 C11 120.9(3) . . ?
C13 C12 H01D 119.5 . . ?
C4 C3 H01E 119.9 . . ?
C2 C3 C4 120.3(2) . . ?
C2 C3 H01E 119.9 . . ?
C19 C20 H01F 109.5 . . ?
C19 C20 H01G 109.5 . . ?
C19 C20 H01H 109.5 . . ?
H01F C20 H01G 109.5 . . ?
H01F C20 H01H 109.5 . . ?
H01G C20 H01H 109.5 . . ?
C35 C34 H01I 120.2 . . ?
C35 C34 C33 119.7(3) . . ?
C33 C34 H01I 120.2 . . ?
C32 C33 C34 120.5(3) . . ?
C32 C33 H01J 119.7 . . ?
C34 C33 H01J 119.7 . . ?
N8 B1 H1 109.6 . . ?
N4 B1 N8 110.56(19) . . ?
N4 B1 H1 109.6 . . ?
N6 B1 N8 109.1(2) . . ?
N6 B1 N4 108.21(19) . . ?
N6 B1 H1 109.6 . . ?

loop_
_geom_bond_atom_site_label_1
_geom_bond_atom_site_label_2
_geom_bond_distance
_geom_bond_site_symmetry_2
_geom_bond_publ_flag
Zn1 O1 1.8896(16) . ?
Zn1 N7 2.0443(19) . ?
Zn1 N5 2.0554(19) . ?
Zn1 N3 2.330(2) . ?
Zn1 N2 2.178(2) . ?
O1 C1 1.305(3) . ?
N7 N8 1.373(3) . ?
N7 C37 1.331(3) . ?
N8 C39 1.352(3) . ?
N8 B1 1.547(3) . ?
N4 N3 1.376(3) . ?
N4 C19 1.349(3) . ?
N4 B1 1.543(3) . ?
N6 N5 1.368(3) . ?
N6 C29 1.356(3) . ?
N6 B1 1.540(3) . ?
N5 C27 1.343(3) . ?
N3 C17 1.338(3) . ?
N2 C7 1.352(3) . ?
N2 C10 1.337(3) . ?
N1 C7 1.344(3) . ?
N1 C8 1.329(3) . ?
C17 C16 1.483(3) . ?
C17 C18 1.399(3) . ?
C27 C26 1.475(3) . ?
C27 C28 1.394(3) . ?
C36 C37 1.472(3) . ?
C36 C31 1.393(3) . ?
C36 C35 1.390(4) . ?
C38 H00E 0.9300 . ?
C38 C37 1.395(3) . ?
C38 C39 1.371(3) . ?
C40 H00A 0.9600 . ?
C40 H00B 0.9600 . ?
C40 H00C 0.9600 . ?
C40 C39 1.493(3) . ?
C26 C21 1.395(3) . ?
C26 C25 1.386(3) . ?
C1 C6 1.417(3) . ?
C1 C2 1.406(3) . ?
C28 H00J 0.9300 . ?
C28 C29 1.377(3) . ?
C21 H00K 0.9300 . ?
C21 C22 1.382(3) . ?
C4 H00L 0.9300 . ?
C4 C5 1.369(4) . ?
C4 C3 1.391(4) . ?
C16 C15 1.394(4) . ?
C16 C11 1.391(4) . ?
C29 C30 1.490(3) . ?
C7 C6 1.469(3) . ?
C22 H00P 0.9300 . ?
C22 C23 1.379(4) . ?
C19 C18 1.376(3) . ?
C19 C20 1.500(3) . ?
C5 H00S 0.9300 . ?
C5 C6 1.410(3) . ?
C18 H00U 0.9300 . ?
C25 H00V 0.9300 . ?
C25 C24 1.382(4) . ?
C15 H00W 0.9300 . ?
C15 C14 1.392(4) . ?
C10 H00X 0.9300 . ?
C10 C9 1.365(4) . ?
C31 H00Y 0.9300 . ?
C31 C32 1.380(4) . ?
C8 H00Z 0.9300 . ?
C8 C9 1.382(4) . ?
C23 H010 0.9300 . ?
C23 C24 1.385(4) . ?
C11 H011 0.9300 . ?
C11 C12 1.387(4) . ?
C35 H012 0.9300 . ?
C35 C34 1.379(4) . ?
C9 H013 0.9300 . ?
C30 H01A 0.9600 . ?
C30 H01B 0.9600 . ?
C30 H01C 0.9600 . ?
C24 H015 0.9300 . ?
C2 H016 0.9300 . ?
C2 C3 1.371(4) . ?
C13 H017 0.9300 . ?
C13 C14 1.376(4) . ?
C13 C12 1.379(4) . ?
C32 H018 0.9300 . ?
C32 C33 1.377(4) . ?
C14 H019 0.9300 . ?
C12 H01D 0.9300 . ?
C3 H01E 0.9300 . ?
C20 H01F 0.9600 . ?
C20 H01G 0.9600 . ?
C20 H01H 0.9600 . ?
C34 H01I 0.9300 . ?
C34 C33 1.381(4) . ?
C33 H01J 0.9300 . ?
B1 H1 0.9800 . ?

loop_
_geom_torsion_atom_site_label_1
_geom_torsion_atom_site_label_2
_geom_torsion_atom_site_label_3
_geom_torsion_atom_site_label_4
_geom_torsion
_geom_torsion_site_symmetry_1
_geom_torsion_site_symmetry_2
_geom_torsion_site_symmetry_3
_geom_torsion_site_symmetry_4
_geom_torsion_publ_flag
Zn1 O1 C1 C6 23.9(4) . . . . ?
Zn1 O1 C1 C2 -155.85(19) . . . . ?
Zn1 N7 N8 C39 -167.10(14) . . . . ?
Zn1 N7 N8 B1 10.6(2) . . . . ?
Zn1 N7 C37 C36 -18.2(3) . . . . ?
Zn1 N7 C37 C38 162.98(17) . . . . ?
Zn1 N5 C27 C26 17.2(4) . . . . ?
Zn1 N5 C27 C28 -161.37(19) . . . . ?
Zn1 N3 C17 C16 29.3(4) . . . . ?
Zn1 N3 C17 C18 -150.75(19) . . . . ?
Zn1 N2 C7 N1 -177.73(16) . . . . ?
Zn1 N2 C7 C6 3.1(3) . . . . ?
Zn1 N2 C10 C9 179.12(19) . . . . ?
O1 C1 C6 C7 -1.0(4) . . . . ?
O1 C1 C6 C5 -177.8(2) . . . . ?
O1 C1 C2 C3 177.9(3) . . . . ?
N7 Zn1 O1 C1 -119.6(2) . . . . ?
N7 N8 C39 C38 -0.1(2) . . . . ?
N7 N8 C39 C40 179.4(2) . . . . ?
N7 N8 B1 N4 55.3(3) . . . . ?
N7 N8 B1 N6 -63.6(3) . . . . ?
N8 N7 C37 C36 177.46(19) . . . . ?
N8 N7 C37 C38 -1.4(2) . . . . ?
N4 N3 C17 C16 -179.3(2) . . . . ?
N4 N3 C17 C18 0.6(2) . . . . ?
N4 C19 C18 C17 -1.0(3) . . . . ?
N6 N5 C27 C26 178.4(2) . . . . ?
N6 N5 C27 C28 -0.2(3) . . . . ?
N5 Zn1 O1 C1 72.8(2) . . . . ?
N5 N6 C29 C28 0.9(3) . . . . ?
N5 N6 C29 C30 -176.8(2) . . . . ?
N5 N6 B1 N8 65.9(3) . . . . ?
N5 N6 B1 N4 -54.4(3) . . . . ?
N5 C27 C26 C21 39.1(4) . . . . ?
N5 C27 C26 C25 -139.8(2) . . . . ?
N5 C27 C28 C29 0.7(3) . . . . ?
N3 Zn1 O1 C1 161.3(2) . . . . ?
N3 N4 C19 C18 1.4(3) . . . . ?
N3 N4 C19 C20 -174.3(2) . . . . ?
N3 N4 B1 N8 -44.3(3) . . . . ?
N3 N4 B1 N6 75.1(2) . . . . ?
N3 C17 C16 C15 -151.0(2) . . . . ?
N3 C17 C16 C11 30.5(3) . . . . ?
N3 C17 C18 C19 0.2(3) . . . . ?
N2 Zn1 O1 C1 -23.9(2) . . . . ?
N2 C7 C6 C1 -11.5(4) . . . . ?
N2 C7 C6 C5 165.4(2) . . . . ?
N2 C10 C9 C8 -1.3(4) . . . . ?
N1 C7 C6 C1 169.3(2) . . . . ?
N1 C7 C6 C5 -13.8(3) . . . . ?
N1 C8 C9 C10 0.7(4) . . . . ?
C17 C16 C15 C14 -178.4(2) . . . . ?
C17 C16 C11 C12 178.8(2) . . . . ?
C27 C26 C21 C22 -177.7(2) . . . . ?
C27 C26 C25 C24 178.8(2) . . . . ?
C27 C28 C29 N6 -1.0(3) . . . . ?
C27 C28 C29 C30 176.5(3) . . . . ?
C36 C31 C32 C33 0.6(4) . . . . ?
C36 C35 C34 C33 -0.6(4) . . . . ?
C37 N7 N8 C39 0.9(2) . . . . ?
C37 N7 N8 B1 178.59(19) . . . . ?
C37 C36 C31 C32 -179.5(2) . . . . ?
C37 C36 C35 C34 179.5(2) . . . . ?
C37 C38 C39 N8 -0.7(3) . . . . ?
C37 C38 C39 C40 179.8(2) . . . . ?
C26 C27 C28 C29 -177.7(3) . . . . ?
C26 C21 C22 C23 -1.6(4) . . . . ?
C26 C25 C24 C23 -0.7(4) . . . . ?
C1 C2 C3 C4 0.3(4) . . . . ?
C28 C27 C26 C21 -142.5(3) . . . . ?
C28 C27 C26 C25 38.5(4) . . . . ?
C21 C26 C25 C24 -0.1(4) . . . . ?
C21 C22 C23 C24 0.8(4) . . . . ?
C4 C5 C6 C1 -0.6(4) . . . . ?
C4 C5 C6 C7 -177.6(2) . . . . ?
C16 C17 C18 C19 -179.9(2) . . . . ?
C16 C15 C14 C13 -0.4(4) . . . . ?
C16 C11 C12 C13 -0.5(4) . . . . ?
C29 N6 N5 Zn1 164.70(16) . . . . ?
C29 N6 N5 C27 -0.5(3) . . . . ?
C29 N6 B1 N8 -113.9(3) . . . . ?
C29 N6 B1 N4 125.7(3) . . . . ?
C7 N2 C10 C9 0.7(3) . . . . ?
C7 N1 C8 C9 0.4(4) . . . . ?
C22 C23 C24 C25 0.4(4) . . . . ?
C39 N8 B1 N4 -127.5(2) . . . . ?
C39 N8 B1 N6 113.5(2) . . . . ?
C39 C38 C37 N7 1.3(3) . . . . ?
C39 C38 C37 C36 -177.4(2) . . . . ?
C19 N4 N3 Zn1 160.17(15) . . . . ?
C19 N4 N3 C17 -1.3(2) . . . . ?
C19 N4 B1 N8 136.1(2) . . . . ?
C19 N4 B1 N6 -104.5(3) . . . . ?
C5 C4 C3 C2 1.1(4) . . . . ?
C6 C1 C2 C3 -1.8(4) . . . . ?
C18 C17 C16 C15 29.1(3) . . . . ?
C18 C17 C16 C11 -149.3(2) . . . . ?
C25 C26 C21 C22 1.2(4) . . . . ?
C15 C16 C11 C12 0.3(3) . . . . ?
C10 N2 C7 N1 0.6(3) . . . . ?
C10 N2 C7 C6 -178.6(2) . . . . ?
C31 C36 C37 N7 -26.4(3) . . . . ?
C31 C36 C37 C38 152.2(2) . . . . ?
C31 C36 C35 C34 0.7(4) . . . . ?
C31 C32 C33 C34 -0.5(4) . . . . ?
C8 N1 C7 N2 -1.1(3) . . . . ?
C8 N1 C7 C6 178.1(2) . . . . ?
C11 C16 C15 C14 0.2(4) . . . . ?
C35 C36 C37 N7 154.7(2) . . . . ?
C35 C36 C37 C38 -26.7(4) . . . . ?
C35 C36 C31 C32 -0.6(4) . . . . ?
C35 C34 C33 C32 0.5(4) . . . . ?
C2 C1 C6 C7 178.7(2) . . . . ?
C2 C1 C6 C5 1.9(3) . . . . ?
C14 C13 C12 C11 0.2(4) . . . . ?
C12 C13 C14 C15 0.3(4) . . . . ?
C3 C4 C5 C6 -1.0(4) . . . . ?
C20 C19 C18 C17 174.4(2) . . . . ?
B1 N8 C39 C38 -177.5(2) . . . . ?
B1 N8 C39 C40 2.0(4) . . . . ?
B1 N4 N3 Zn1 -19.5(2) . . . . ?
B1 N4 N3 C17 179.06(19) . . . . ?
B1 N4 C19 C18 -178.9(2) . . . . ?
B1 N4 C19 C20 5.3(4) . . . . ?
B1 N6 N5 Zn1 -15.2(3) . . . . ?
B1 N6 N5 C27 179.7(2) . . . . ?
B1 N6 C29 C28 -179.2(2) . . . . ?
B1 N6 C29 C30 3.1(4) . . . . ?
